data_1532423
loop_
_publ_author_name
'Zatorska, G.M.'
'Jaskolski, M.'
'Dmytriv, G.S.'
'Bartzokas, A.'
'Pavlyuk, V.V.'

_publ_section_title
;
 Crystal structure of the new intermetallic compound Zr2-x Lix+y Si1-y
 (x=0.17, y=0.12) and its relation with the disilicide Zr Si2
;
_journal_name_full 'Journal of Alloys Compd.'
_journal_page_first 154
_journal_page_last 157
_journal_volume 346
_journal_year 2002
_chemical_formula_sum 'Li0.29 Si0.88 Zr1.83'
_chemical_name_systematic 'Zr (Zr0.83 Li0.17) (Si0.88 Li0.12)'
_space_group_IT_number 11
_symmetry_space_group_name_Hall '-P 2yb'
_symmetry_space_group_name_H-M 'P 1 21/m 1'
_cell_angle_alpha 90
_cell_angle_beta 103.7
_cell_angle_gamma 90
_cell_formula_units_Z 2
_cell_length_a 3.701
_cell_length_b 3.669
_cell_length_c 7.581
_cell_volume 100.013
_citation_journal_id_ASTM JALCEU
_cod_data_source_file Zatorska_JALCEU_2002_545.cif
_cod_data_source_block Li0.29Si0.88Zr1.83
_cod_original_cell_volume 100.0134
_cod_database_code 1532423

loop_
_symmetry_equiv_pos_as_xyz
x,y,z
-x,y+1/2,-z
-x,-y,-z
x,-y-1/2,z

loop_
_atom_site_label
_atom_site_type_symbol
_atom_site_fract_x
_atom_site_fract_y
_atom_site_fract_z
_atom_site_occupancy
_atom_site_U_iso_or_equiv
Zr2 Zr 0.067 0.25 0.1357 0.83 0.0
Li1 Li 0.067 0.25 0.1357 0.17 0.0
Zr1 Zr 0.725 0.25 0.4489 1 0.0
Li2 Li 0.426 0.25 0.853 0.12 0.0
Si1 Si 0.426 0.25 0.853 0.88 0.0
